data_4117093
loop_
_publ_author_name
'Kazuhisa Hiratani'
'Kazuyuki Kasuga'
'Midori Goto'
'Hirotaka Uzawa'

_publ_section_title
;
 Tandem Claisen Rearrangement: A Novel, One-Step Synthesis of Calixarene
 Analogues from Macrocyclic Polyethers
;
_journal_name_full 'Journal of the American Chemical Society'
_journal_page_first 12677
_journal_page_last 12678
_journal_paper_doi 10.1021/ja9722887
_journal_volume 119
_journal_year 1997
_chemical_compound_source synthesis
_chemical_formula_moiety ' C54 O12 H64 '
_chemical_formula_sum 'C54 H64 O12'
_chemical_formula_weight 905.09
_space_group_IT_number 2
_symmetry_cell_setting triclinic
_symmetry_space_group_name_Hall '-P 1'
_symmetry_space_group_name_H-M 'P -1'
_atom_type_scat_source 'International Tables (1974)'
_cell_angle_alpha 109.31(1)
_cell_angle_beta 96.70(1)
_cell_angle_gamma 116.34(1)
_cell_formula_units_Z 1
_cell_length_a 11.018(2)
_cell_length_b 11.137(2)
_cell_length_c 12.817(2)
_cell_measurement_reflns_used 25
_cell_measurement_temperature 23
_cell_measurement_theta_max 30
_cell_measurement_theta_min 20
_cell_volume 1264.0(4)
_computing_cell_refinement Crystan-GM
_computing_data_collection Crystan-GM
_computing_data_reduction Crystan-GM
_computing_molecular_graphics Crystan-GM
_computing_publication_material Crystan-GM
_computing_structure_refinement Crystan-GM
_computing_structure_solution Crystan-GM
_diffrn_measurement_device 'Mac Science MXC18'
_diffrn_measurement_method theta/omega
_diffrn_radiation_type ' Mo K\a '
_diffrn_radiation_wavelength 0.71073
_diffrn_reflns_av_R_equivalents 0.03
_diffrn_reflns_limit_h_max 13
_diffrn_reflns_limit_h_min -12
_diffrn_reflns_limit_k_max 0
_diffrn_reflns_limit_k_min -13
_diffrn_reflns_limit_l_max 15
_diffrn_reflns_limit_l_min -15
_diffrn_reflns_number 6187
_diffrn_reflns_theta_max 25
_exptl_absorpt_coefficient_mu 0.08
_exptl_absorpt_correction_type none
_exptl_crystal_colour nocolour
_exptl_crystal_density_diffrn 1.19
_exptl_crystal_description prizm
_exptl_crystal_size_max 0.400000
_exptl_crystal_size_mid 0.200000
_exptl_crystal_size_min 0.200000
_refine_diff_density_max 0.30
_refine_diff_density_min -0.28
_refine_ls_extinction_coef 0.0000
_refine_ls_extinction_method none
_refine_ls_goodness_of_fit_obs 0.12510E+01
_refine_ls_hydrogen_treatment D-Fourier
_refine_ls_number_reflns 2852
_refine_ls_R_factor_obs 0.0613
_refine_ls_shift/esd_max 0.4695
_refine_ls_structure_factor_coef F
_refine_ls_weighting_scheme ' Count statistics    '
_refine_ls_wR_factor_obs 0.1025
_reflns_number_observed 5010
_reflns_number_total 5706
_reflns_observed_criterion refl_observed_if_F_>_3.00_sigma(F)
_cod_data_source_file ja9722887_2.cif
_cod_data_source_block goto4a_2
_cod_depositor_comments
;
The following automatic conversions were performed:

'_symmetry_cell_setting' value ' triclinic' changed to 'triclinic'
according to the built-in table from CIF Core dictionary named
'cif_core.dic' version 2.4.1 from
2010-06-29.

'_exptl_absorpt_correction_type' value ' none ' changed
to 'none' according to the built-in table from CIF Core dictionary
named 'cif_core.dic' version 2.4.1 from 2010-06-29.

Automatic conversion script
Id: cif_fix_values 1715 2011-07-08 13:25:40Z adriana 
;
_cod_original_cell_volume 1264(1)
_cod_original_sg_symbol_H-M ' P -1'
_cod_original_formula_sum ' C54 O12 H64 '
_cod_database_code 4117093

loop_
_symmetry_equiv_pos_as_xyz
' +x, +y,  +z'
' -x, -y,  -z'

loop_
_atom_site_aniso_label
_atom_site_aniso_U_11
_atom_site_aniso_U_22
_atom_site_aniso_U_33
_atom_site_aniso_U_12
_atom_site_aniso_U_13
_atom_site_aniso_U_23
C(1) 0.068(2) 0.046(2) 0.047(2) 0.033(2) 0.021(2) 0.018(2)
C(2) 0.061(2) 0.035(1) 0.047(2) 0.029(1) 0.018(2) 0.017(1)
C(3) 0.048(2) 0.039(2) 0.064(2) 0.023(1) 0.018(2) 0.023(1)
C(4) 0.048(2) 0.039(2) 0.058(2) 0.023(1) 0.010(1) 0.020(1)
C(5) 0.054(2) 0.037(2) 0.043(2) 0.026(1) 0.007(1) 0.015(1)
C(6) 0.050(2) 0.029(1) 0.040(1) 0.022(1) 0.009(1) 0.013(1)
C(7) 0.048(2) 0.033(1) 0.042(2) 0.023(1) 0.007(1) 0.014(1)
C(8) 0.050(2) 0.033(2) 0.042(2) 0.020(1) 0.009(1) 0.014(1)
C(9) 0.043(2) 0.036(1) 0.047(2) 0.020(1) 0.012(1) 0.018(1)
C(10) 0.052(2) 0.040(2) 0.052(2) 0.025(1) 0.014(1) 0.024(1)
C(11) 0.061(2) 0.050(2) 0.047(2) 0.029(2) 0.010(1) 0.023(1)
C(12) 0.064(2) 0.046(2) 0.040(2) 0.027(2) 0.010(2) 0.015(1)
C(13) 0.049(2) 0.038(2) 0.045(2) 0.022(1) 0.009(1) 0.017(1)
C(14) 0.045(2) 0.037(1) 0.041(2) 0.020(1) 0.010(1) 0.019(1)
C(15) 0.052(2) 0.035(2) 0.043(2) 0.019(1) 0.007(2) 0.014(1)
C(16) 0.057(2) 0.044(2) 0.041(2) 0.026(1) 0.013(1) 0.017(1)
C(17) 0.070(3) 0.062(2) 0.080(3) 0.037(2) 0.030(2) 0.038(2)
C(18) 0.069(3) 0.051(2) 0.064(2) 0.024(2) -0.004(2) 0.009(2)
C(19) 0.079(3) 0.082(3) 0.062(3) 0.024(3) 0.005(2) 0.025(2)
C(20) 0.108(5) 0.153(7) 0.100(5) 0.017(5) -0.049(4) 0.020(4)
C(21) 0.084(5) 0.258(14) 0.144(9) -0.020(8) -0.026(5) 0.040(8)
C(22) 0.049(2) 0.071(2) 0.080(3) 0.026(2) 0.000(2) 0.031(2)
C(23) 0.063(2) 0.046(2) 0.053(2) 0.032(2) 0.015(2) 0.026(2)
C(24) 0.068(2) 0.059(2) 0.059(2) 0.039(2) 0.006(2) 0.020(2)
C(25) 0.072(4) 0.063(3) 0.260(11) 0.021(3) -0.056(5) 0.007(4)
C(26) 0.066(4) 0.062(4) 0.293(15) 0.023(3) 0.007(6) -0.003(5)
C(27) 0.122(4) 0.077(3) 0.051(2) 0.058(3) 0.025(2) 0.038(2)
O(1) 0.052(1) 0.050(1) 0.045(1) 0.025(1) 0.002(1) 0.017(1)
O(2) 0.166(5) 0.149(4) 0.118(4) 0.008(3) -0.045(3) 0.078(4)
O(3) 0.076(2) 0.099(3) 0.077(2) 0.012(2) -0.016(2) 0.017(2)
O(4) 0.053(1) 0.043(1) 0.046(1) 0.027(1) 0.016(1) 0.024(1)
O(5) 0.130(3) 0.098(3) 0.101(3) 0.061(2) -0.028(2) 0.027(2)
O(6) 0.056(2) 0.048(2) 0.138(3) 0.017(1) -0.010(2) 0.023(2)

loop_
_atom_site_label
_atom_site_fract_x
_atom_site_fract_y
_atom_site_fract_z
_atom_site_U_iso_or_equiv
_atom_site_occupancy
_atom_site_thermal_displace_type
C(1) 0.6117(5) -0.2811(4) 0.1789(3) 0.074 1.000 Uij
C(2) 0.6159(3) -0.2946(3) 0.2928(3) 0.066 1.000 Uij
C(3) 0.7463(4) -0.2366(3) 0.3747(3) 0.068 1.000 Uij
C(4) 0.7559(3) -0.2308(3) 0.4847(3) 0.066 1.000 Uij
C(5) 0.6308(3) -0.2834(3) 0.5139(3) 0.062 1.000 Uij
C(6) 0.4977(3) -0.3452(3) 0.4360(2) 0.054 1.000 Uij
C(7) 0.4922(3) -0.3524(3) 0.3243(3) 0.056 1.000 Uij
C(8) 0.3636(3) -0.4001(3) 0.4698(3) 0.057 1.000 Uij
C(9) 0.3834(3) -0.3049(3) 0.5934(3) 0.057 1.000 Uij
C(10) 0.3928(3) -0.3494(3) 0.6817(3) 0.066 1.000 Uij
C(11) 0.4171(4) -0.2599(4) 0.7962(3) 0.073 1.000 Uij
C(12) 0.4369(4) -0.1201(4) 0.8207(3) 0.070 1.000 Uij
C(13) 0.4303(3) -0.0682(3) 0.7360(3) 0.060 1.000 Uij
C(14) 0.3986(3) -0.1648(3) 0.6215(3) 0.056 1.000 Uij
C(15) 0.4670(3) 0.0916(3) 0.7720(3) 0.060 1.000 Uij
C(16) 0.3543(3) 0.1250(3) 0.8019(3) 0.065 1.000 Uij
C(17) 0.2347(5) 0.0316(5) 0.8098(4) 0.097 1.000 Uij
C(18) 0.2849(5) -0.5622(5) 0.1782(4) 0.084 1.000 Uij
C(19) 0.1773(5) -0.6016(6) 0.0720(4) 0.104 1.000 Uij
C(20) -0.0398(9) -0.7962(11) -0.0758(7) 0.168 1.000 Uij
C(21) -0.1545(11) -0.9375(20) -0.0974(10) 0.230 1.000 Uij
C(22) 0.8973(4) -0.1661(5) 0.5719(4) 0.092 1.000 Uij
C(23) 0.2988(4) -0.0768(4) 0.5070(3) 0.074 1.000 Uij
C(24) 0.1653(4) -0.1920(4) 0.4099(3) 0.086 1.000 Uij
C(25) -0.0117(7) -0.4471(6) 0.3025(12) 0.173 1.000 Uij
C(26) -0.0401(8) -0.5829(7) 0.2987(13) 0.183 1.000 Uij
C(27) 0.4204(6) -0.3133(5) 0.8898(3) 0.116 1.000 Uij
O(1) 0.3624(2) -0.4075(2) 0.2441(2) 0.068 1.000 Uij
O(2) 0.1861(6) -0.5207(6) 0.0288(4) 0.201 1.000 Uij
O(3) 0.0720(4) -0.7403(4) 0.0309(3) 0.117 1.000 Uij
O(4) 0.3960(2) -0.1231(2) 0.5311(2) 0.065 1.000 Uij
O(5) 0.1023(5) -0.1636(4) 0.3487(3) 0.152 1.000 Uij
O(6) 0.1167(3) -0.3261(3) 0.4019(3) 0.107 1.000 Uij
H(1A) 0.519(4) -0.354(4) 0.122(3) 0.050 1.000 Uiso
H(1B) 0.672(4) -0.300(5) 0.149(4) 0.07 1.000 Uiso
H(3) 0.829(5) -0.202(5) 0.358(3) 0.07 1.000 Uiso
H(5) 0.636(5) -0.274(5) 0.593(4) 0.08 1.000 Uiso
H(8A) 0.294(4) -0.393(4) 0.423(3) 0.045 1.000 Uiso
H(8B) 0.331(4) -0.495(4) 0.457(3) 0.050 1.000 Uiso
H(10) 0.387(3) -0.444(4) 0.664(3) 0.050 1.000 Uiso
H(12) 0.453(4) -0.059(4) 0.896(3) 0.06 1.000 Uiso
H(15A) 0.558(4) 0.154(4) 0.843(3) 0.051 1.000 Uiso
H(15B) 0.485(3) 0.110(3) 0.708(3) 0.042 1.000 Uiso
H(17A) 0.166(4) 0.062(5) 0.827(3) 0.07 1.000 Uiso
H(17B) 0.196(5) -0.078(5) 0.783(4) 0.08 1.000 Uiso
H(18A) 0.245(6) -0.613(7) 0.218(5) 0.11 1.000 Uiso
H(18B) 0.342(7) -0.607(8) 0.156(5) 0.13 1.000 Uiso
H(21A) -0.22601 -0.97164 -0.16779 0.16 1.000 Uiso
H(21B) -0.19271 -0.93114 -0.03349 0.25 1.000 Uiso
H(21C) -0.11851 -1.00334 -0.10589 0.21 1.000 Uiso
H(22A) 0.98349 -0.12999 0.55127 0.17 1.000 Uiso
H(22B) 0.89189 -0.24019 0.59677 0.19 1.000 Uiso
H(22C) 0.90779 -0.08379 0.63657 0.21 1.000 Uiso
H(23A) 0.277(4) -0.036(4) 0.571(3) 0.06 1.000 Uiso
H(23B) 0.343(4) -0.007(5) 0.490(3) 0.06 1.000 Uiso
H(25A) 0.00421 -0.44504 0.23092 0.28 1.000 Uiso
H(25B) -0.09139 -0.43454 0.31042 0.11 1.000 Uiso
H(26A) 0.029(8) -0.608(7) 0.293(6) 0.13 1.000 Uiso
H(26B) -0.036(8) -0.559(10) 0.385(6) 0.14 1.000 Uiso
H(26C) -0.131(12) -0.672(12) 0.250(9) 0.22 1.000 Uiso
H(27A) 0.43732 -0.25112 0.96903 0.19 1.000 Uiso
H(27B) 0.49362 -0.33792 0.89003 0.21 1.000 Uiso
H(27C) 0.32982 -0.40222 0.86593 0.23 1.000 Uiso
H(20A) -0.00158 -0.80255 -0.13973 0.20 1.000 Uiso
H(20B) -0.07578 -0.73035 -0.06733 0.14 1.000 Uiso

loop_
_geom_angle_atom_site_label_1
_geom_angle_atom_site_label_2
_geom_angle_atom_site_label_3
_geom_angle
_geom_angle_site_symmetry_3
_geom_angle_publ_flag
C(2) C(1) C(16) 109.9(3) 2_656 yes
C(2) C(1) H(1A) 110.1(23) . yes
C(2) C(1) H(1B) 111.0(28) . yes
C(16) C(1) H(1A) 110.2(24) . yes
C(16) C(1) H(1B) 109.9(29) . yes
H(1A) C(1) H(1B) 105.6(36) . yes
C(1) C(2) C(3) 120.5(4) . yes
C(1) C(2) C(7) 121.5(4) . yes
C(3) C(2) C(7) 117.8(3) . yes
C(2) C(3) C(4) 122.2(4) . yes
C(2) C(3) H(3) 121.6(27) . yes
C(4) C(3) H(3) 116.2(27) . yes
C(3) C(4) C(5) 118.0(4) . yes
C(3) C(4) C(22) 121.3(4) . yes
C(5) C(4) C(22) 120.6(4) . yes
C(4) C(5) C(6) 122.7(3) . yes
C(4) C(5) H(5) 119.0(28) . yes
C(6) C(5) H(5) 118.3(28) . yes
C(5) C(6) C(7) 117.6(3) . yes
C(5) C(6) C(8) 121.8(3) . yes
C(7) C(6) C(8) 120.6(3) . yes
C(2) C(7) C(6) 121.7(3) . yes
C(2) C(7) O(1) 118.1(3) . yes
C(6) C(7) O(1) 120.0(3) . yes
C(6) C(8) C(9) 113.3(3) . yes
C(6) C(8) H(8A) 108.8(21) . yes
C(6) C(8) H(8B) 107.9(24) . yes
C(9) C(8) H(8A) 104.4(21) . yes
C(9) C(8) H(8B) 112.0(22) . yes
H(8A) C(8) H(8B) 110.3(30) . yes
C(8) C(9) C(10) 121.8(3) . yes
C(8) C(9) C(14) 119.5(3) . yes
C(10) C(9) C(14) 118.6(3) . yes
C(9) C(10) C(11) 122.1(4) . yes
C(9) C(10) H(10) 119.3(20) . yes
C(11) C(10) H(10) 118.5(20) . yes
C(10) C(11) C(12) 117.3(4) . yes
C(10) C(11) C(27) 121.1(4) . yes
C(12) C(11) C(27) 121.5(4) . yes
C(11) C(12) C(13) 123.3(4) . yes
C(11) C(12) H(12) 118.8(26) . yes
C(13) C(12) H(12) 117.9(26) . yes
C(12) C(13) C(14) 117.2(3) . yes
C(12) C(13) C(15) 119.8(3) . yes
C(14) C(13) C(15) 122.9(3) . yes
C(9) C(14) C(13) 121.3(3) . yes
C(9) C(14) O(4) 116.0(3) . yes
C(13) C(14) O(4) 122.3(3) . yes
C(13) C(15) C(16) 116.4(3) . yes
C(13) C(15) H(15A) 105.2(21) . yes
C(13) C(15) H(15B) 104.0(21) . yes
C(16) C(15) H(15A) 110.3(21) . yes
C(16) C(15) H(15B) 109.4(21) . yes
H(15A)- C(15) H(15B) 111.3(29) . yes
C(1) C(16) C(15) 114.1(3) . yes
C(1) C(16) C(17) 120.9(4) . yes
C(15) C(16) C(17) 124.9(4) . yes
C(16) C(17) H(17A) 119.1(26) . yes
C(16) C(17) H(17B) 125.0(27) . yes
H(17A)- C(17) H(17B) 114.6(37) . yes
C(19) C(18) O(1) 109.4(4) . yes
C(19) C(18) H(18A) 111.5(40) . yes
C(19) C(18) H(18B) 109.2(37) . yes
O(1) C(18) H(18A) 114.1(40) . yes
O(1) C(18) H(18B) 115.3(41) . yes
H(18A)- C(18) H(18B) 96.8(58) . yes
C(18) C(19) O(2) 124.7(6) . yes
C(18) C(19) O(3) 110.9(5) . yes
O(2) C(19) O(3) 124.4(5) . yes
C(21) C(20) O(3) 109.5(9) . yes
C(21) C(20) H(20A) 110.6(9) . yes
C(21) C(20) H(20B) 108.0(10) . yes
O(3) C(20) H(20A) 109.6(8) . yes
O(3) C(20) H(20B) 110.0(8) . yes
H(20A)- C(20) H(20B) 109.0(10) . yes
C(20) C(21) H(21A) 107.8(15) . yes
C(20) C(21) H(21B) 110.6(13) . yes
C(20) C(21) H(21C) 108.0(12) . yes
H(21A)- C(21) H(21B) 110.7(13) . yes
H(21A)- C(21) H(21C) 110.7(14) . yes
H(21B)- C(21) H(21C) 109.0(16) . yes
C(4) C(22) H(22A) 120.4(5) . yes
C(4) C(22) H(22B) 107.6(4) . yes
C(4) C(22) H(22C) 105.9(4) . yes
H(22A)- C(22) H(22B) 106.8(5) . yes
H(22A)- C(22) H(22C) 106.8(5) . yes
H(22B)- C(22) H(22C) 109.1(5) . yes
C(24) C(23) O(4) 115.1(4) . yes
C(24) C(23) H(23A) 109.4(25) . yes
C(24) C(23) H(23B) 108.6(28) . yes
O(4) C(23) H(23A) 113.0(25) . yes
O(4) C(23) H(23B) 105.4(29) . yes
H(23A)- C(23) H(23B) 104.5(38) . yes
C(23) C(24) O(5) 123.0(4) . yes
C(23) C(24) O(6) 114.4(4) . yes
O(5) C(24) O(6) 122.5(5) . yes
C(26) C(25) O(6) 109.8(9) . yes
C(26) C(25) H(25A) 108.2(11) . yes
C(26) C(25) H(25B) 110.3(7) . yes
O(6) C(25) H(25A) 109.9(7) . yes
O(6) C(25) H(25B) 109.6(10) . yes
H(25A)- C(25) H(25B) 109.0(11) . yes
C(25) C(26) H(26A) 119.2(45) . yes
C(25) C(26) H(26B) 97.5(52) . yes
C(25) C(26) H(26C) 120.5(70) . yes
H(26A)- C(26) H(26B) 102.1(64) . yes
H(26A)- C(26) H(26C) 106.8(82) . yes
H(26B)- C(26) H(26C) 108.0(81) . yes
C(11) C(27) H(27A) 121.0(5) . yes
C(11) C(27) H(27B) 106.4(5) . yes
C(11) C(27) H(27C) 106.5(4) . yes
H(27A)- C(27) H(27B) 106.8(5) . yes
H(27A)- C(27) H(27C) 106.8(5) . yes
H(27B)- C(27) H(27C) 109.0(5) . yes
C(7) O(1) C(18) 114.8(3) . yes
C(19) O(3) C(20) 117.0(6) . yes
C(14) O(4) C(23) 119.0(3) . yes
C(24) O(6) C(25) 116.9(5) . yes

loop_
_geom_bond_atom_site_label_1
_geom_bond_atom_site_label_2
_geom_bond_distance
_geom_bond_site_symmetry_1
_geom_bond_site_symmetry_2
_geom_bond_publ_flag
C(1) C(2) 1.515(5) 1_555 1_555 yes
C(1) C(16) 1.529(5) 1_555 2_656 yes
C(1) H(1A) 0.97(4) . . yes
C(1) H(1B) 0.88(5) . . yes
C(2) C(3) 1.400(5) . . yes
C(2) C(7) 1.398(5) . . yes
C(3) C(4) 1.379(6) . . yes
C(3) H(3) 0.90(5) . . yes
C(4) C(5) 1.390(5) . . yes
C(4) C(22) 1.503(5) . . yes
C(5) C(6) 1.390(5) . . yes
C(5) H(5) 0.98(5) . . yes
C(6) C(7) 1.399(5) . . yes
C(6) C(8) 1.507(5) . . yes
C(7) O(1) 1.393(4) . . yes
C(8) C(9) 1.511(5) . . yes
C(8) H(8A) 0.97(4) . . yes
C(8) H(8B) 0.90(5) . . yes
C(9) C(10) 1.387(5) . . yes
C(9) C(14) 1.406(5) . . yes
C(10) C(11) 1.386(5) . . yes
C(10) H(10) 0.98(4) . . yes
C(11) C(12) 1.389(5) . . yes
C(11) C(27) 1.509(6) . . yes
C(12) C(13) 1.398(5) . . yes
C(12) H(12) 0.92(4) . . yes
C(13) C(14) 1.390(5) . . yes
C(13) C(15) 1.523(5) . . yes
C(14) O(4) 1.385(4) . . yes
C(15) C(16) 1.502(6) . . yes
C(15) H(15A) 1.03(4) . . yes
C(15) H(15B) 0.93(4) . . yes
C(16) C(17) 1.309(6) . . yes
C(17) H(17A) 0.98(5) . . yes
C(17) H(17B) 1.01(6) . . yes
C(18) C(19) 1.490(7) . . yes
C(18) O(1) 1.405(5) . . yes
C(18) H(18A) 0.89(7) . . yes
C(18) H(18B) 0.98(8) . . yes
C(19) O(2) 1.180(8) . . yes
C(19) O(3) 1.319(7) . . yes
C(20) C(21) 1.421(19) . . yes
C(20) O(3) 1.463(9) . . yes
C(20) H(20A) 0.960(10) . . yes
C(20) H(20B) 0.960(10) . . yes
C(21) H(21A) 0.960(11) . . yes
C(21) H(21B) 0.960(13) . . yes
C(21) H(21C) 0.960(18) . . yes
C(22) H(22A) 0.961(5) . . yes
C(22) H(22B) 0.960(5) . . yes
C(22) H(22C) 0.960(5) . . yes
C(23) C(24) 1.483(5) . . yes
C(23) O(4) 1.424(5) . . yes
C(23) H(23A) 0.91(5) . . yes
C(23) H(23B) 0.84(5) . . yes
C(24) O(5) 1.196(6) . . yes
C(24) O(6) 1.306(5) . . yes
C(25) C(26) 1.384(11) . . yes
C(25) O(6) 1.481(10) . . yes
C(25) H(25A) 0.960(15) . . yes
C(25) H(25B) 0.960(8) . . yes
C(26) H(26A) 0.92(8) . . yes
C(26) H(26B) 1.03(8) . . yes
C(26) H(26C) 0.96(11) . . yes
C(27) H(27A) 0.960(5) . . yes
C(27) H(27B) 0.960(6) . . yes
C(27) H(27C) 0.960(6) . . yes
